data_1568405
loop_
_publ_author_name
'Ma, Zhaoming'
'Sun, Lantian'
'Zhou, Jianrong Steve'

_publ_section_title
;
 Catalytic enantioselective alkenylation-heteroarylation of olefins:
 stereoselective syntheses of 5-7 membered azacycles and oxacycles.
;
_journal_issue 11
_journal_name_full 'Chemical science'
_journal_page_first 3010
_journal_page_last 3017
_journal_paper_doi 10.1039/d2sc07117g
_journal_volume 14
_journal_year 2023
_chemical_absolute_configuration ad
_chemical_formula_moiety 'C18 H18 N2 O3 S2'
_chemical_formula_sum 'C18 H18 N2 O3 S2'
_chemical_formula_weight 374.46
_space_group_crystal_system monoclinic
_space_group_IT_number 4
_space_group_name_Hall 'P 2yb'
_space_group_name_H-M_alt 'P 1 21 1'
_atom_sites_solution_hydrogens mixed
_atom_sites_solution_primary dual
_audit_creation_date 2022-02-16
_audit_creation_method
;
Olex2 1.5
(compiled 2021.12.09 svn.r5202d8cf for OlexSys, GUI svn.r6439)
;
_audit_update_record
;
2022-02-17 deposited with the CCDC.	2023-02-17 downloaded from the CCDC.
;
_cell_angle_alpha 90
_cell_angle_beta 106.4012(11)
_cell_angle_gamma 90
_cell_formula_units_Z 2
_cell_length_a 10.53468(11)
_cell_length_b 6.40021(7)
_cell_length_c 13.58053(14)
_cell_measurement_reflns_used 11070
_cell_measurement_temperature 100(2)
_cell_measurement_theta_max 77.3680
_cell_measurement_theta_min 3.3690
_cell_volume 878.396(17)
_computing_cell_refinement 'CrysAlisPro 1.171.41.122a (Rigaku OD, 2021)'
_computing_data_collection 'CrysAlisPro 1.171.41.122a (Rigaku OD, 2021)'
_computing_data_reduction 'CrysAlisPro 1.171.41.122a (Rigaku OD, 2021)'
_computing_molecular_graphics 'Olex2 1.5 (Dolomanov et al., 2009)'
_computing_publication_material 'Olex2 1.5 (Dolomanov et al., 2009)'
_computing_structure_refinement 'SHELXL 2019/2 (Sheldrick, 2015)'
_computing_structure_solution 'SHELXT  (Sheldrick, 2015)'
_diffrn_ambient_environment N~2~
_diffrn_ambient_temperature 100(2)
_diffrn_detector 'Hybrid Pixel Array Detector'
_diffrn_detector_type HyPix
_diffrn_measured_fraction_theta_full 0.989
_diffrn_measured_fraction_theta_max 0.963
_diffrn_measurement_details
;
List of Runs (angles in degrees, time in seconds):

  # Type    Start    End  Width  t~exp~   \w     \q     \k     \f   Frames
#--------------------------------------------------------------------------
  1  \w     41.00  87.00   0.50    0.05    --   48.98  38.00  79.00   92
  2  \w     83.00 117.00   0.50    0.05    --   48.98  77.00 150.00   68
  3  \w     29.00  76.00   0.50    0.05    --   48.98  77.00 150.00   94
  4  \w     37.00 100.00   0.50    0.05    --   48.98  57.00-120.00  126
  5  \w    -13.00  12.00   0.50    0.05    --   48.98 -38.00 -75.00   50
  6  \w     34.00  68.00   0.50    0.06    --  105.71 -57.00-180.00   68
  7  \w     39.00 105.00   0.50    0.06    --  105.71 -77.00 -30.00  132
  8  \w     82.00 108.00   0.50    0.06    --  105.71 -77.00  90.00   52
  9  \w     34.00  60.00   0.50    0.06    --  105.71 -57.00 150.00   52
 10  \w     38.00  75.00   0.50    0.06    --  105.71 -77.00  90.00   74
 11  \w     98.00 178.00   0.50    0.06    --  105.71  19.00 -60.00  160
 12  \w    111.00 144.00   0.50    0.06    --  105.71  38.00  79.00   66
 13  \w     86.00 111.00   0.50    0.06    --  105.71  77.00 150.00   50
 14  \w    -22.00   6.00   0.50    0.05    --  -48.98  19.00  30.00   56
 15  \w    -29.00  -2.00   0.50    0.05    --  -48.98  38.00  79.00   54
 16  \w    -24.00  25.00   0.50    0.05    --  -48.98  19.00  60.00   98
 17  \w     55.00  93.00   0.50    0.06    --  105.71 -99.00   0.00   76
 18  \w    -23.00  23.00   0.50    0.05    --  -48.98  19.00-120.00   92
 19  \w    -92.00 -47.00   0.50    0.06    -- -104.00  77.00 -30.00   90
 20  \w    -64.00 -32.00   0.50    0.06    -- -104.00  57.00  90.00   64
 21  \w    -63.00 -33.00   0.50    0.06    -- -104.00  57.00 -60.00   60
 22  \w    -63.00 -32.00   0.50    0.06    -- -104.00  57.00 -90.00   62
 23  \w    -61.00 -36.00   0.50    0.06    -- -104.00  57.00-180.00   50
 24  \w   -130.00-105.00   0.50    0.06    -- -104.00 -19.00-150.00   50
 25  \w   -109.00 -84.00   0.50    0.06    -- -104.00 -77.00-180.00   50
 26  \w   -109.00 -83.00   0.50    0.06    -- -104.00 -77.00-120.00   52
 27  \w   -108.00 -83.00   0.50    0.06    -- -104.00 -77.00-150.00   50
 28  \w   -175.00 -83.00   0.50    0.06    -- -104.00 -77.00 -90.00  184
 29  \w   -174.00-125.00   0.50    0.06    -- -104.00 -60.00-161.47   98
 30  \w   -116.00 -90.00   0.50    0.06    -- -104.00 -60.00-161.47   52
 31  \w   -169.00 -94.00   0.50    0.06    -- -104.00 -57.00-180.00  150
 32  \w   -156.00 -92.00   0.50    0.06    -- -104.00 -77.00 150.00  128
 33  \w   -114.00 -88.00   0.50    0.06    -- -104.00 -66.00 144.65   52
 34  \w   -117.00 -91.00   0.50    0.06    -- -104.00 -57.00 150.00   52
 35  \w   -124.00 -96.00   0.50    0.06    -- -104.00 -54.00 141.94   56
 36  \w   -115.00 -90.00   0.50    0.06    -- -104.00 -60.00 169.17   50
 37  \w    -77.00 -51.00   0.50    0.05    --  -48.98 -57.00 150.00   52
 38  \w   -158.00-132.00   0.50    0.06    -- -104.00 -38.00 -75.00   52
 39  \w   -110.00 -41.00   0.50    0.05    --  -48.98 -38.00 -75.00  138
 40  \w   -118.00 -93.00   0.50    0.06    -- -104.00 -54.00-132.20   50
 41  \w   -138.00 -95.00   0.50    0.06    -- -104.00 -48.00-147.07   86
 42  \w   -174.00-147.00   0.50    0.06    -- -104.00 -48.00-147.07   54
 43  \w   -154.00-127.00   0.50    0.06    -- -104.00 -82.00-127.04   54
 44  \w   -112.00 -86.00   0.50    0.06    -- -104.00 -90.00-172.31   52
 45  \w   -113.00 -81.00   0.50    0.06    -- -104.00 -82.00-127.04   64
 46  \w   -119.00 -82.00   0.50    0.05    --  -48.98-125.00   0.00   74
;
_diffrn_measurement_device 'four-circle diffractometer'
_diffrn_orient_matrix_type 'CrysAlisPro convention (1999,Acta A55,543-557)'
_diffrn_orient_matrix_UB_11 -0.1334702000
_diffrn_orient_matrix_UB_12 -0.1161843000
_diffrn_orient_matrix_UB_13 -0.0276561000
_diffrn_orient_matrix_UB_21 0.0038293000
_diffrn_orient_matrix_UB_22 -0.0039116000
_diffrn_orient_matrix_UB_23 0.1142251000
_diffrn_orient_matrix_UB_31 -0.0735564000
_diffrn_orient_matrix_UB_32 0.2107722000
_diffrn_orient_matrix_UB_33 -0.0131752000
_diffrn_radiation_monochromator mirror
_diffrn_radiation_probe x-ray
_diffrn_radiation_type CuK\a
_diffrn_radiation_wavelength 1.54184
_diffrn_reflns_av_R_equivalents 0.0197
_diffrn_reflns_av_unetI/netI 0.0146
_diffrn_reflns_Laue_measured_fraction_full 0.989
_diffrn_reflns_Laue_measured_fraction_max 0.963
_diffrn_reflns_limit_h_max 10
_diffrn_reflns_limit_h_min -12
_diffrn_reflns_limit_k_max 7
_diffrn_reflns_limit_k_min -7
_diffrn_reflns_limit_l_max 17
_diffrn_reflns_limit_l_min -16
_diffrn_reflns_number 11363
_diffrn_reflns_point_group_measured_fraction_full 0.982
_diffrn_reflns_point_group_measured_fraction_max 0.940
_diffrn_reflns_theta_full 67.684
_diffrn_reflns_theta_max 77.626
_diffrn_reflns_theta_min 3.392
_diffrn_source_type 'Rigaku (Cu) X-ray Source'
_exptl_absorpt_coefficient_mu 2.921
_exptl_absorpt_correction_T_max 1.00000
_exptl_absorpt_correction_T_min 0.48744
_exptl_absorpt_correction_type multi-scan
_exptl_absorpt_process_details
;
CrysAlisPro 1.171.41.122a (Rigaku Oxford Diffraction, 2021)
Empirical absorption correction using spherical harmonics,
implemented in SCALE3 ABSPACK scaling algorithm.
;
_exptl_crystal_colour 'clear light colourless'
_exptl_crystal_colour_lustre clear
_exptl_crystal_colour_modifier light
_exptl_crystal_colour_primary colourless
_exptl_crystal_density_diffrn 1.416
_exptl_crystal_description block
_exptl_crystal_F_000 392
_exptl_crystal_size_max 0.18
_exptl_crystal_size_mid 0.15
_exptl_crystal_size_min 0.12
_refine_diff_density_max 0.210
_refine_diff_density_min -0.298
_refine_diff_density_rms 0.038
_refine_ls_abs_structure_details
;
 Flack x determined using 1531 quotients [(I+)-(I-)]/[(I+)+(I-)]
 (Parsons, Flack and Wagner, Acta Cryst. B69 (2013) 249-259).
;
_refine_ls_abs_structure_Flack 0.008(10)
_refine_ls_extinction_coef 0.009(2)
_refine_ls_extinction_expression Fc^*^=kFc[1+0.001xFc^2^\l^3^/sin(2\q)]^-1/4^
_refine_ls_extinction_method 'SHELXL-2019/2 (Sheldrick 2019)'
_refine_ls_goodness_of_fit_ref 1.054
_refine_ls_hydrogen_treatment mixed
_refine_ls_matrix_type full
_refine_ls_number_parameters 273
_refine_ls_number_reflns 3511
_refine_ls_number_restraints 154
_refine_ls_restrained_S_all 1.037
_refine_ls_R_factor_all 0.0252
_refine_ls_R_factor_gt 0.0251
_refine_ls_shift/su_max 0.000
_refine_ls_shift/su_mean 0.000
_refine_ls_structure_factor_coef Fsqd
_refine_ls_weighting_details 'w=1/[\s^2^(Fo^2^)+(0.0497P)^2^+0.1452P] where P=(Fo^2^+2Fc^2^)/3'
_refine_ls_weighting_scheme calc
_refine_ls_wR_factor_gt 0.0684
_refine_ls_wR_factor_ref 0.0686
_reflns_Friedel_coverage 0.786
_reflns_Friedel_fraction_full 0.973
_reflns_Friedel_fraction_max 0.913
_reflns_number_gt 3500
_reflns_number_total 3511
_reflns_threshold_expression 'I > 2\s(I)'
_cod_data_source_file d2sc07117g3.cif
_cod_data_source_block mzm-1227_auto
_cod_depositor_comments 'Adding full bibliography for 1568405.cif.'
_cod_original_cell_volume 878.396(16)
_cod_database_code 1568405
_shelx_shelxl_version_number 2019/2
_chemical_oxdiff_formula 'C H O S N'
_shelx_space_group_comment
;
The symmetry employed for this shelxl refinement is uniquely defined
by the following loop, which should always be used as a source of
symmetry information in preference to the above space-group names.
They are only intended as comments.
;
_shelx_estimated_absorpt_t_max 0.721
_shelx_estimated_absorpt_t_min 0.621
_olex2_refinement_description
;
1. Fixed Uiso
 At 1.2 times of:
  All C(H) groups, All C(H,H) groups
 At 1.5 times of:
  All C(H,H,H) groups
2. Restrained distances
 S21A-C22 \\sim S21-C22
 with sigma of 0.02
 C25A-C24A \\sim C25-C24
 with sigma of 0.02
 C23-C22 \\sim C23A-C22
 with sigma of 0.02
 S21A-C25A \\sim S21-C25
 with sigma of 0.02
 C24-C23 \\sim C24A-C23A
 with sigma of 0.02
3. Uiso/Uaniso restraints and constraints
S21 \\sim C23 \\sim C25 \\sim C24 \\sim C23A \\sim C24A \\sim C25A \\sim S21A:
within 2A with sigma of 0.01 and sigma for terminal atoms of 0.02 within 2A
4. Rigid body (RIGU) restrains
 C23A, C25A, S21A, C24A, C22
 with sigma for 1-2 distances of 0.01 and sigma for 1-3 distances of 0.02
 S21, C25, C24, C23, C22
 with sigma for 1-2 distances of 0.01 and sigma for 1-3 distances of 0.02
5. Others
 Sof(C23A)=Sof(H23A)=Sof(C24A)=Sof(H24A)=Sof(C25A)=Sof(H25A)=Sof(S21A)=1-FVAR(1)
 Sof(S21)=Sof(C23)=Sof(H23)=Sof(C25)=Sof(H25)=Sof(C24)=Sof(H24)=FVAR(1)
6.a Secondary CH2 refined with riding coordinates:
 C10(H10A,H10B), C11(H11A,H11B), C14(H14A,H14B)
6.b Aromatic/amide H refined with riding coordinates:
 C23(H23), C6(H6), C7(H7), C4(H4), C5(H5), C25(H25), C24(H24), C23A(H23A),
 C24A(H24A), C25A(H25A)
6.c Idealised Me refined as rotating group:
 C19(H19A,H19B,H19C)
;
_olex2_submission_special_instructions 'No special instructions were received'
_oxdiff_exptl_absorpt_empirical_details
;
Empirical correction (ABSPACK) includes:
- Absorption correction using spherical harmonics
- Frame scaling
;
_oxdiff_exptl_absorpt_empirical_full_max 1.919
_oxdiff_exptl_absorpt_empirical_full_min 0.655

loop_
_space_group_symop_operation_xyz
'x, y, z'
'-x, y+1/2, -z'

loop_
_atom_site_label
_atom_site_type_symbol
_atom_site_fract_x
_atom_site_fract_y
_atom_site_fract_z
_atom_site_U_iso_or_equiv
_atom_site_adp_type
_atom_site_occupancy
_atom_site_site_symmetry_order
_atom_site_calc_flag
_atom_site_refinement_flags_posn
_atom_site_refinement_flags_adp
_atom_site_refinement_flags_occupancy
_atom_site_disorder_assembly
_atom_site_disorder_group
S16 S 0.83607(4) 0.52149(8) 0.36389(3) 0.02013(15) Uani 1 1 d . . . . .
S21 S 0.56524(7) 0.49797(12) 0.21281(6) 0.0238(2) Uani 0.901(3) 1 d D U P A 1
O9 O 0.89167(14) 0.3275(2) 0.80595(10) 0.0212(3) Uani 1 1 d . . . . .
O18 O 0.95197(14) 0.6402(3) 0.36732(11) 0.0285(4) Uani 1 1 d . . . . .
O17 O 0.83030(15) 0.3017(3) 0.34265(12) 0.0286(4) Uani 1 1 d . . . . .
N2 N 0.81539(17) 0.6234(3) 0.85805(13) 0.0220(4) Uani 1 1 d . . . . .
N15 N 0.80671(16) 0.5482(3) 0.47412(12) 0.0195(3) Uani 1 1 d . . . . .
C23 C 0.6966(10) 0.8365(13) 0.2377(8) 0.0258(15) Uani 0.901(3) 1 d D U P A 1
H23 H 0.764428 0.937044 0.262744 0.031 Uiso 0.901(3) 1 calc R U P A 1
C8 C 0.86128(18) 0.2828(3) 0.89616(14) 0.0186(4) Uani 1 1 d . . . . .
C12 C 0.66964(18) 0.5329(3) 0.58322(14) 0.0197(4) Uani 1 1 d . . . . .
C3 C 0.81500(19) 0.4660(3) 0.92870(15) 0.0196(4) Uani 1 1 d . . . . .
C1 C 0.86238(18) 0.5348(4) 0.78996(14) 0.0210(4) Uani 1 1 d . . . . .
C6 C 0.84094(19) 0.0996(4) 1.04022(15) 0.0239(4) Uani 1 1 d . . . . .
H6 H 0.848380 -0.024707 1.079651 0.029 Uiso 1 1 calc R U . . .
C10 C 0.89114(19) 0.6322(4) 0.69886(14) 0.0222(4) Uani 1 1 d . . . . .
H10A H 0.936353 0.528074 0.666629 0.027 Uiso 1 1 calc R U . . .
H10B H 0.952770 0.750542 0.722284 0.027 Uiso 1 1 calc R U . . .
C11 C 0.7043(2) 0.4155(4) 0.49764(16) 0.0260(4) Uani 1 1 d . . . . .
H11A H 0.739516 0.274825 0.520573 0.031 Uiso 1 1 calc R U . . .
H11B H 0.626237 0.401195 0.437055 0.031 Uiso 1 1 calc R U . . .
C14 C 0.80559(19) 0.7583(3) 0.51794(14) 0.0194(4) Uani 1 1 d . . . . .
H14A H 0.739888 0.849768 0.470897 0.023 Uiso 1 1 calc R U . . .
H14B H 0.893972 0.824562 0.533501 0.023 Uiso 1 1 calc R U . . .
C7 C 0.8751(2) 0.0954(3) 0.94794(16) 0.0231(4) Uani 1 1 d . . . . .
H7 H 0.905516 -0.027704 0.922804 0.028 Uiso 1 1 calc R U . . .
C4 C 0.7810(2) 0.4680(3) 1.02120(15) 0.0228(4) Uani 1 1 d . . . . .
H4 H 0.749014 0.590753 1.045450 0.027 Uiso 1 1 calc R U . . .
C5 C 0.79629(19) 0.2819(4) 1.07575(15) 0.0233(4) Uani 1 1 d . . . . .
H5 H 0.775617 0.278562 1.139443 0.028 Uiso 1 1 calc R U . . .
C20 C 0.5711(2) 0.4832(4) 0.62130(17) 0.0267(5) Uani 1 1 d . . . . .
C19 C 0.7099(2) 0.9062(4) 0.65442(16) 0.0253(4) Uani 1 1 d . . . . .
H19A H 0.628977 0.949837 0.602635 0.038 Uiso 1 1 calc R U . . .
H19B H 0.775055 1.019396 0.666174 0.038 Uiso 1 1 calc R U . . .
H19C H 0.689234 0.873669 0.718727 0.038 Uiso 1 1 calc R U . . .
C22 C 0.70524(18) 0.6368(4) 0.27067(14) 0.0202(4) Uani 1 1 d D . . . .
C13 C 0.76630(19) 0.7129(3) 0.61670(14) 0.0188(4) Uani 1 1 d . . . . .
C25 C 0.4950(3) 0.7110(5) 0.1420(2) 0.0257(6) Uani 0.901(3) 1 d D U P A 1
H25 H 0.409345 0.710576 0.094402 0.031 Uiso 0.901(3) 1 calc R U P A 1
C24 C 0.5762(3) 0.8816(5) 0.1618(3) 0.0279(7) Uani 0.901(3) 1 d D U P A 1
H24 H 0.554829 1.013338 0.129059 0.033 Uiso 0.901(3) 1 calc R U P A 1
H20A H 0.519(3) 0.362(5) 0.598(2) 0.032(7) Uiso 1 1 d . . . . .
H20B H 0.554(3) 0.560(6) 0.671(3) 0.039(8) Uiso 1 1 d . . . . .
C23A C 0.594(3) 0.527(5) 0.233(3) 0.031(5) Uani 0.099(3) 1 d D U P A 2
H23A H 0.577355 0.392143 0.256379 0.037 Uiso 0.099(3) 1 calc R U P A 2
C24A C 0.505(3) 0.641(5) 0.155(3) 0.025(4) Uani 0.099(3) 1 d D U P A 2
H24A H 0.427482 0.587077 0.107552 0.030 Uiso 0.099(3) 1 calc R U P A 2
C25A C 0.549(3) 0.839(6) 0.158(3) 0.025(4) Uani 0.099(3) 1 d D U P A 2
H25A H 0.496863 0.948482 0.119516 0.030 Uiso 0.099(3) 1 calc R U P A 2
S21A S 0.707(2) 0.879(3) 0.2367(19) 0.022(3) Uani 0.099(3) 1 d D U P A 2

loop_
_atom_site_aniso_label
_atom_site_aniso_U_11
_atom_site_aniso_U_22
_atom_site_aniso_U_33
_atom_site_aniso_U_23
_atom_site_aniso_U_13
_atom_site_aniso_U_12
S16 0.0170(2) 0.0281(3) 0.0166(2) 0.00173(18) 0.00681(16) 0.00489(18)
S21 0.0168(3) 0.0283(4) 0.0253(4) -0.0017(3) 0.0043(2) -0.0022(2)
O9 0.0204(6) 0.0269(8) 0.0170(6) -0.0022(6) 0.0064(5) -0.0012(6)
O18 0.0169(7) 0.0466(10) 0.0241(7) 0.0036(7) 0.0090(5) 0.0011(7)
O17 0.0327(8) 0.0319(9) 0.0228(7) 0.0007(7) 0.0106(6) 0.0126(7)
N2 0.0249(8) 0.0233(9) 0.0194(8) -0.0004(7) 0.0090(6) -0.0016(7)
N15 0.0204(7) 0.0226(9) 0.0166(7) 0.0008(6) 0.0072(6) -0.0004(6)
C23 0.028(2) 0.026(3) 0.0247(19) 0.001(2) 0.0093(14) -0.003(2)
C8 0.0141(8) 0.0258(10) 0.0154(8) -0.0038(8) 0.0035(7) -0.0023(7)
C12 0.0177(8) 0.0230(10) 0.0176(8) 0.0008(8) 0.0035(6) -0.0007(7)
C3 0.0182(8) 0.0216(11) 0.0183(9) -0.0019(7) 0.0039(7) -0.0031(7)
C1 0.0165(8) 0.0284(11) 0.0168(8) -0.0002(8) 0.0025(6) -0.0027(8)
C6 0.0207(9) 0.0288(11) 0.0203(9) 0.0046(8) 0.0028(7) -0.0018(8)
C10 0.0175(9) 0.0313(11) 0.0179(9) 0.0008(9) 0.0052(7) -0.0023(8)
C11 0.0332(11) 0.0244(10) 0.0248(10) -0.0027(8) 0.0155(9) -0.0078(9)
C14 0.0195(9) 0.0214(10) 0.0174(9) -0.0011(7) 0.0057(7) -0.0033(7)
C7 0.0212(9) 0.0245(10) 0.0229(9) -0.0025(8) 0.0051(7) 0.0003(8)
C4 0.0241(9) 0.0253(11) 0.0209(9) -0.0043(8) 0.0093(8) -0.0001(8)
C5 0.0193(9) 0.0338(12) 0.0168(8) -0.0013(8) 0.0052(7) -0.0048(8)
C20 0.0202(9) 0.0350(13) 0.0259(10) 0.0002(9) 0.0082(8) -0.0046(9)
C19 0.0307(11) 0.0239(10) 0.0224(9) -0.0023(8) 0.0094(8) 0.0002(9)
C22 0.0177(9) 0.0270(10) 0.0173(8) -0.0019(8) 0.0073(7) 0.0011(7)
C13 0.0180(9) 0.0221(10) 0.0171(9) -0.0014(7) 0.0064(7) -0.0024(7)
C25 0.0184(11) 0.0314(18) 0.0251(13) 0.0014(12) 0.0026(9) 0.0077(13)
C24 0.0307(17) 0.0267(18) 0.0264(12) 0.0039(13) 0.0084(13) 0.0058(11)
C23A 0.024(8) 0.032(8) 0.029(8) 0.002(7) -0.005(6) 0.007(7)
C24A 0.018(6) 0.028(7) 0.028(6) 0.000(6) 0.004(5) -0.001(6)
C25A 0.023(6) 0.025(7) 0.025(6) 0.005(6) 0.004(6) 0.003(6)
S21A 0.025(4) 0.017(5) 0.023(4) 0.009(4) 0.006(3) -0.002(4)

loop_
_atom_type_symbol
_atom_type_description
_atom_type_scat_dispersion_real
_atom_type_scat_dispersion_imag
_atom_type_scat_source
C C 0.0181 0.0091 'International Tables Vol C Tables 4.2.6.8 and 6.1.1.4'
H H 0.0000 0.0000 'International Tables Vol C Tables 4.2.6.8 and 6.1.1.4'
N N 0.0311 0.0180 'International Tables Vol C Tables 4.2.6.8 and 6.1.1.4'
O O 0.0492 0.0322 'International Tables Vol C Tables 4.2.6.8 and 6.1.1.4'
S S 0.3331 0.5567 'International Tables Vol C Tables 4.2.6.8 and 6.1.1.4'

loop_
_geom_angle_atom_site_label_1
_geom_angle_atom_site_label_2
_geom_angle_atom_site_label_3
_geom_angle
_geom_angle_site_symmetry_1
_geom_angle_site_symmetry_3
_geom_angle_publ_flag
O18 S16 O17 121.07(10) . . ?
O18 S16 N15 107.35(9) . . ?
O18 S16 C22 106.89(10) . . ?
O17 S16 N15 106.33(9) . . ?
O17 S16 C22 106.76(10) . . ?
N15 S16 C22 107.88(9) . . ?
C22 S21 C25 91.39(15) . . ?
C1 O9 C8 104.12(15) . . ?
C1 N2 C3 104.54(18) . . ?
C11 N15 S16 118.71(14) . . ?
C14 N15 S16 119.69(13) . . ?
C14 N15 C11 110.38(15) . . ?
C22 C23 H23 123.3 . . ?
C22 C23 C24 113.3(6) . . ?
C24 C23 H23 123.3 . . ?
O9 C8 C3 107.29(18) . . ?
C7 C8 O9 128.04(18) . . ?
C7 C8 C3 124.65(18) . . ?
C11 C12 C13 108.62(16) . . ?
C20 C12 C11 124.6(2) . . ?
C20 C12 C13 126.8(2) . . ?
N2 C3 C4 131.55(19) . . ?
C8 C3 N2 108.80(17) . . ?
C8 C3 C4 119.63(18) . . ?
O9 C1 C10 116.63(18) . . ?
N2 C1 O9 115.23(18) . . ?
N2 C1 C10 128.1(2) . . ?
C7 C6 H6 119.2 . . ?
C5 C6 H6 119.2 . . ?
C5 C6 C7 121.6(2) . . ?
C1 C10 H10A 108.8 . . ?
C1 C10 H10B 108.8 . . ?
C1 C10 C13 113.95(15) . . ?
H10A C10 H10B 107.7 . . ?
C13 C10 H10A 108.8 . . ?
C13 C10 H10B 108.8 . . ?
N15 C11 C12 103.31(17) . . ?
N15 C11 H11A 111.1 . . ?
N15 C11 H11B 111.1 . . ?
C12 C11 H11A 111.1 . . ?
C12 C11 H11B 111.1 . . ?
H11A C11 H11B 109.1 . . ?
N15 C14 H14A 111.3 . . ?
N15 C14 H14B 111.3 . . ?
N15 C14 C13 102.39(15) . . ?
H14A C14 H14B 109.2 . . ?
C13 C14 H14A 111.3 . . ?
C13 C14 H14B 111.3 . . ?
C8 C7 C6 115.11(19) . . ?
C8 C7 H7 122.4 . . ?
C6 C7 H7 122.4 . . ?
C3 C4 H4 121.6 . . ?
C5 C4 C3 116.80(18) . . ?
C5 C4 H4 121.6 . . ?
C6 C5 H5 118.9 . . ?
C4 C5 C6 122.21(18) . . ?
C4 C5 H5 118.9 . . ?
C12 C20 H20A 120.8(17) . . ?
C12 C20 H20B 120(2) . . ?
H20A C20 H20B 119(3) . . ?
H19A C19 H19B 109.5 . . ?
H19A C19 H19C 109.5 . . ?
H19B C19 H19C 109.5 . . ?
C13 C19 H19A 109.5 . . ?
C13 C19 H19B 109.5 . . ?
C13 C19 H19C 109.5 . . ?
S21 C22 S16 120.91(14) . . ?
C23 C22 S16 127.3(4) . . ?
C23 C22 S21 111.8(4) . . ?
C23A C22 S16 118.6(14) . . ?
C23A C22 S21A 118.3(15) . . ?
S21A C22 S16 122.7(7) . . ?
C12 C13 C10 108.82(17) . . ?
C12 C13 C14 101.83(15) . . ?
C12 C13 C19 115.10(17) . . ?
C14 C13 C10 107.90(15) . . ?
C19 C13 C10 111.13(16) . . ?
C19 C13 C14 111.49(17) . . ?
S21 C25 H25 123.9 . . ?
C24 C25 S21 112.3(3) . . ?
C24 C25 H25 123.9 . . ?
C23 C24 H24 124.4 . . ?
C25 C24 C23 111.2(4) . . ?
C25 C24 H24 124.4 . . ?
C22 C23A H23A 125.1 . . ?
C22 C23A C24A 110(3) . . ?
C24A C23A H23A 125.1 . . ?
C23A C24A H24A 125.8 . . ?
C25A C24A C23A 108(3) . . ?
C25A C24A H24A 125.8 . . ?
C24A C25A H25A 122.6 . . ?
C24A C25A S21A 115(3) . . ?
S21A C25A H25A 122.6 . . ?
C22 S21A C25A 87.1(16) . . ?

loop_
_geom_bond_atom_site_label_1
_geom_bond_atom_site_label_2
_geom_bond_distance
_geom_bond_site_symmetry_2
_geom_bond_publ_flag
S16 O18 1.4278(16) . ?
S16 O17 1.4335(18) . ?
S16 N15 1.6209(16) . ?
S16 C22 1.750(2) . ?
S21 C22 1.711(2) . ?
S21 C25 1.711(3) . ?
O9 C8 1.381(2) . ?
O9 C1 1.366(3) . ?
N2 C3 1.392(3) . ?
N2 C1 1.296(3) . ?
N15 C11 1.477(3) . ?
N15 C14 1.472(3) . ?
C23 H23 0.9500 . ?
C23 C22 1.349(8) . ?
C23 C24 1.420(10) . ?
C8 C3 1.389(3) . ?
C8 C7 1.377(3) . ?
C12 C11 1.513(3) . ?
C12 C20 1.323(3) . ?
C12 C13 1.520(3) . ?
C3 C4 1.400(3) . ?
C1 C10 1.491(3) . ?
C6 H6 0.9500 . ?
C6 C7 1.398(3) . ?
C6 C5 1.394(3) . ?
C10 H10A 0.9900 . ?
C10 H10B 0.9900 . ?
C10 C13 1.553(3) . ?
C11 H11A 0.9900 . ?
C11 H11B 0.9900 . ?
C14 H14A 0.9900 . ?
C14 H14B 0.9900 . ?
C14 C13 1.539(2) . ?
C7 H7 0.9500 . ?
C4 H4 0.9500 . ?
C4 C5 1.388(3) . ?
C5 H5 0.9500 . ?
C20 H20A 0.95(3) . ?
C20 H20B 0.89(3) . ?
C19 H19A 0.9800 . ?
C19 H19B 0.9800 . ?
C19 H19C 0.9800 . ?
C19 C13 1.523(3) . ?
C22 C23A 1.34(2) . ?
C22 S21A 1.616(17) . ?
C25 H25 0.9500 . ?
C25 C24 1.366(4) . ?
C24 H24 0.9500 . ?
C23A H23A 0.9500 . ?
C23A C24A 1.41(3) . ?
C24A H24A 0.9500 . ?
C24A C25A 1.35(3) . ?
C25A H25A 0.9500 . ?
C25A S21A 1.73(3) . ?

loop_
_geom_torsion_atom_site_label_1
_geom_torsion_atom_site_label_2
_geom_torsion_atom_site_label_3
_geom_torsion_atom_site_label_4
_geom_torsion
_geom_torsion_site_symmetry_1
_geom_torsion_site_symmetry_2
_geom_torsion_site_symmetry_3
_geom_torsion_site_symmetry_4
_geom_torsion_publ_flag
S16 N15 C11 C12 -159.97(14) . . . . ?
S16 N15 C14 C13 176.69(13) . . . . ?
S16 C22 C23A C24A -176(2) . . . . ?
S16 C22 S21A C25A -176.9(18) . . . . ?
S21 C25 C24 C23 -1.1(7) . . . . ?
O9 C8 C3 N2 0.6(2) . . . . ?
O9 C8 C3 C4 -177.72(17) . . . . ?
O9 C8 C7 C6 177.44(17) . . . . ?
O9 C1 C10 C13 116.37(19) . . . . ?
O18 S16 N15 C11 -170.58(15) . . . . ?
O18 S16 N15 C14 49.12(17) . . . . ?
O18 S16 C22 S21 157.86(12) . . . . ?
O18 S16 C22 C23 -24.5(7) . . . . ?
O18 S16 C22 C23A 163(2) . . . . ?
O18 S16 C22 S21A -23.9(12) . . . . ?
O17 S16 N15 C11 -39.67(18) . . . . ?
O17 S16 N15 C14 -179.97(14) . . . . ?
O17 S16 C22 S21 26.97(15) . . . . ?
O17 S16 C22 C23 -155.4(7) . . . . ?
O17 S16 C22 C23A 32(2) . . . . ?
O17 S16 C22 S21A -154.8(12) . . . . ?
N2 C3 C4 C5 -177.88(19) . . . . ?
N2 C1 C10 C13 -65.3(3) . . . . ?
N15 S16 C22 S21 -86.97(14) . . . . ?
N15 S16 C22 C23 90.6(7) . . . . ?
N15 S16 C22 C23A -82(2) . . . . ?
N15 S16 C22 S21A 91.2(12) . . . . ?
N15 C14 C13 C12 -35.70(18) . . . . ?
N15 C14 C13 C10 78.76(18) . . . . ?
N15 C14 C13 C19 -158.95(16) . . . . ?
C8 O9 C1 N2 -1.2(2) . . . . ?
C8 O9 C1 C10 177.35(16) . . . . ?
C8 C3 C4 C5 0.1(3) . . . . ?
C3 N2 C1 O9 1.6(2) . . . . ?
C3 N2 C1 C10 -176.76(18) . . . . ?
C3 C8 C7 C6 -1.2(3) . . . . ?
C3 C4 C5 C6 -1.1(3) . . . . ?
C1 O9 C8 C3 0.25(18) . . . . ?
C1 O9 C8 C7 -178.6(2) . . . . ?
C1 N2 C3 C8 -1.3(2) . . . . ?
C1 N2 C3 C4 176.8(2) . . . . ?
C1 C10 C13 C12 -56.7(2) . . . . ?
C1 C10 C13 C14 -166.39(18) . . . . ?
C1 C10 C13 C19 71.1(2) . . . . ?
C11 N15 C14 C13 33.4(2) . . . . ?
C11 C12 C13 C10 -86.45(19) . . . . ?
C11 C12 C13 C14 27.3(2) . . . . ?
C11 C12 C13 C19 148.09(18) . . . . ?
C14 N15 C11 C12 -16.3(2) . . . . ?
C7 C8 C3 N2 179.52(19) . . . . ?
C7 C8 C3 C4 1.2(3) . . . . ?
C7 C6 C5 C4 1.1(3) . . . . ?
C5 C6 C7 C8 0.1(3) . . . . ?
C20 C12 C11 N15 172.2(2) . . . . ?
C20 C12 C13 C10 93.4(2) . . . . ?
C20 C12 C13 C14 -152.8(2) . . . . ?
C20 C12 C13 C19 -32.1(3) . . . . ?
C22 S16 N15 C11 74.55(18) . . . . ?
C22 S16 N15 C14 -65.75(17) . . . . ?
C22 S21 C25 C24 0.2(3) . . . . ?
C22 C23 C24 C25 1.7(11) . . . . ?
C22 C23A C24A C25A -13(5) . . . . ?
C13 C12 C11 N15 -7.9(2) . . . . ?
C25 S21 C22 S16 178.67(15) . . . . ?
C25 S21 C22 C23 0.7(6) . . . . ?
C24 C23 C22 S16 -179.3(4) . . . . ?
C24 C23 C22 S21 -1.5(10) . . . . ?
C23A C22 S21A C25A -4(3) . . . . ?
C23A C24A C25A S21A 11(5) . . . . ?
C24A C25A S21A C22 -5(4) . . . . ?
S21A C22 C23A C24A 11(4) . . . . ?
